data_4122555
loop_
_publ_author_name
'Bagchi, Vivek'
'Paraskevopoulou, Patrina'
'Das, Purak'
'Chi, Lingyu'
'Wang, Qiuwen'
'Choudhury, Amitava'
'Mathieson, Jennifer S.'
'Cronin, Leroy'
'Pardue, Daniel B.'
'Cundari, Thomas R.'
'Mitrikas, George'
'Sanakis, Yiannis'
'Stavropoulos, Pericles'

_publ_section_title
;
 A Versatile Tripodal Cu(I) Reagent for C-N Bond Construction via
 Nitrene-Transfer Chemistry: Catalytic Perspectives and Mechanistic
 Insights on C-H Aminations/Amidinations and Olefin Aziridinations.
;
_journal_issue 32
_journal_name_full 'Journal of the American Chemical Society'
_journal_page_first 11362
_journal_page_last 11381
_journal_paper_doi 10.1021/ja503869j
_journal_volume 136
_journal_year 2014
_chemical_formula_moiety 'C13 H17 N O2 S'
_chemical_formula_sum 'C13 H17 N O2 S'
_chemical_formula_weight 251.34
_chemical_name_systematic
; 
 ? 
;
_space_group_IT_number 15
_symmetry_cell_setting monoclinic
_symmetry_space_group_name_Hall '-C 2yc'
_symmetry_space_group_name_H-M 'C 1 2/c 1'
_atom_sites_solution_hydrogens geom
_atom_sites_solution_primary direct
_atom_sites_solution_secondary difmap
_audit_creation_method SHELXL-97
_cell_angle_alpha 90.00
_cell_angle_beta 108.727(4)
_cell_angle_gamma 90.00
_cell_formula_units_Z 8
_cell_length_a 17.221(5)
_cell_length_b 8.952(3)
_cell_length_c 17.795(5)
_cell_measurement_reflns_used 1003
_cell_measurement_temperature 298(2)
_cell_measurement_theta_max 20.19
_cell_measurement_theta_min 2.50
_cell_volume 2598.1(14)
_computing_cell_refinement 'Bruker SAINT (Bruker, 2008)'
_computing_data_collection 'Bruker SMART (Bruker, 2001)'
_computing_data_reduction 'Bruker SAINT'
_computing_molecular_graphics 'Bruker SHELXTL'
_computing_publication_material 'Bruker SHELXTL'
_computing_structure_refinement 'SHELXL-97 (Sheldrick, 2008)'
_computing_structure_solution 'SHELXS-97 (Sheldrick, 2008)'
_diffrn_ambient_temperature 298(2)
_diffrn_measured_fraction_theta_full 0.997
_diffrn_measured_fraction_theta_max 0.997
_diffrn_measurement_device_type 'Smart-Apex CCD area detector'
_diffrn_measurement_method 'phi and omega scans'
_diffrn_radiation_monochromator graphite
_diffrn_radiation_source 'fine-focus sealed tube'
_diffrn_radiation_type MoK\a
_diffrn_radiation_wavelength 0.71073
_diffrn_reflns_av_R_equivalents 0.0383
_diffrn_reflns_av_sigmaI/netI 0.0351
_diffrn_reflns_limit_h_max 22
_diffrn_reflns_limit_h_min -22
_diffrn_reflns_limit_k_max 11
_diffrn_reflns_limit_k_min -11
_diffrn_reflns_limit_l_max 23
_diffrn_reflns_limit_l_min -23
_diffrn_reflns_number 15036
_diffrn_reflns_theta_full 28.00
_diffrn_reflns_theta_max 28.00
_diffrn_reflns_theta_min 2.42
_exptl_absorpt_coefficient_mu 0.239
_exptl_absorpt_correction_T_max 0.9905
_exptl_absorpt_correction_T_min 0.8898
_exptl_absorpt_correction_type multi-scan
_exptl_absorpt_process_details '(SADABS; Bruker, 2008)'
_exptl_crystal_colour colorless
_exptl_crystal_density_diffrn 1.285
_exptl_crystal_density_method 'not measured'
_exptl_crystal_description plate
_exptl_crystal_F_000 1072
_exptl_crystal_size_max 0.50
_exptl_crystal_size_mid 0.20
_exptl_crystal_size_min 0.04
_refine_diff_density_max 0.460
_refine_diff_density_min -0.331
_refine_diff_density_rms 0.075
_refine_ls_extinction_method none
_refine_ls_goodness_of_fit_ref 1.066
_refine_ls_hydrogen_treatment constr
_refine_ls_matrix_type full
_refine_ls_number_parameters 154
_refine_ls_number_reflns 3129
_refine_ls_number_restraints 0
_refine_ls_restrained_S_all 1.066
_refine_ls_R_factor_all 0.0914
_refine_ls_R_factor_gt 0.0627
_refine_ls_shift/su_max 0.000
_refine_ls_shift/su_mean 0.000
_refine_ls_structure_factor_coef Fsqd
_refine_ls_weighting_details 'calc w=1/[\s^2^(Fo^2^)+(0.1121P)^2^+0.4362P] where P=(Fo^2^+2Fc^2^)/3'
_refine_ls_weighting_scheme calc
_refine_ls_wR_factor_gt 0.1729
_refine_ls_wR_factor_ref 0.1921
_reflns_number_gt 2083
_reflns_number_total 3129
_reflns_threshold_expression >2sigma(I)
_cod_data_source_file Cyclohexene_NHTs.cif
_cod_data_source_block sad
_cod_depositor_comments
;
The following automatic conversions were performed:

'_symmetry_cell_setting' value 'Monoclinic' changed to 'monoclinic'
according to
/usr/data/users/saulius/crontab/automatic-downloads/current/ACS/lib/dictionaries/cif_core.dic
dictionary named 'cif_core.dic' version 2.4.2 from
2011-04-26.

'_exptl_absorpt_correction_type' value 'Multi-scan'
changed to 'multi-scan' according to
/usr/data/users/saulius/crontab/automatic-downloads/current/ACS/lib/dictionaries/cif_core.dic
dictionary named 'cif_core.dic' version 2.4.2 from 2011-04-26.

Automatic conversion script
Id: cif_fix_values 2281 2013-09-26 08:29:07Z andrius 
;
_cod_original_cell_volume 2598.2(14)
_cod_original_sg_symbol_H-M C2/c
_cod_database_code 4122555

loop_
_symmetry_equiv_pos_as_xyz
'x, y, z'
'-x, y, -z+1/2'
'x+1/2, y+1/2, z'
'-x+1/2, y+1/2, -z+1/2'
'-x, -y, -z'
'x, -y, z-1/2'
'-x+1/2, -y+1/2, -z'
'x+1/2, -y+1/2, z-1/2'

loop_
_atom_site_label
_atom_site_type_symbol
_atom_site_fract_x
_atom_site_fract_y
_atom_site_fract_z
_atom_site_U_iso_or_equiv
_atom_site_adp_type
_atom_site_occupancy
_atom_site_symmetry_multiplicity
_atom_site_calc_flag
_atom_site_refinement_flags
N1 N 0.19329(12) 0.3005(2) 0.37361(12) 0.0592(5) Uani 1 1 d .
H1A H 0.2397 0.3360 0.4024 0.071 Uiso 1 1 calc R
C1 C 0.13874(14) 0.3910(3) 0.30865(14) 0.0577(6) Uani 1 1 d .
H1B H 0.0883 0.3342 0.2842 0.069 Uiso 1 1 calc R
C2 C 0.1165(2) 0.5342(3) 0.34098(18) 0.0853(9) Uani 1 1 d .
H2A H 0.1073 0.5326 0.3897 0.102 Uiso 1 1 calc R
C3 C 0.1096(3) 0.6613(4) 0.3027(2) 0.1092(13) Uani 1 1 d .
H3A H 0.0952 0.7448 0.3263 0.131 Uiso 1 1 calc R
C4 C 0.1226(2) 0.6828(4) 0.2268(3) 0.1081(13) Uani 1 1 d .
H4A H 0.1730 0.7385 0.2349 0.130 Uiso 1 1 calc R
H4B H 0.0778 0.7413 0.1925 0.130 Uiso 1 1 calc R
C5 C 0.1281(2) 0.5347(4) 0.1864(2) 0.1007(11) Uani 1 1 d .
H5A H 0.0733 0.4954 0.1613 0.121 Uiso 1 1 calc R
H5B H 0.1531 0.5509 0.1454 0.121 Uiso 1 1 calc R
C6 C 0.17784(18) 0.4238(4) 0.24550(17) 0.0777(8) Uani 1 1 d .
H6A H 0.2326 0.4631 0.2703 0.093 Uiso 1 1 calc R
H6B H 0.1825 0.3320 0.2184 0.093 Uiso 1 1 calc R
S1 S 0.16600(4) 0.13498(6) 0.39079(3) 0.0572(3) Uani 1 1 d .
O1 O 0.14748(11) 0.04953(19) 0.32000(10) 0.0711(5) Uani 1 1 d .
O2 O 0.22940(11) 0.0839(2) 0.46016(10) 0.0704(5) Uani 1 1 d .
C7 C 0.07416(15) 0.1543(2) 0.41425(14) 0.0558(6) Uani 1 1 d .
C8 C 0.07218(17) 0.2408(3) 0.47818(16) 0.0722(7) Uani 1 1 d .
H8A H 0.1199 0.2859 0.5105 0.087 Uiso 1 1 calc R
C9 C -0.0002(2) 0.2598(4) 0.49369(17) 0.0771(8) Uani 1 1 d .
H9A H -0.0007 0.3184 0.5367 0.093 Uiso 1 1 calc R
C10 C -0.07283(16) 0.1941(3) 0.44692(16) 0.0694(7) Uani 1 1 d .
C11 C -0.06880(17) 0.1068(4) 0.38512(17) 0.0770(8) Uani 1 1 d .
H11A H -0.1162 0.0589 0.3541 0.092 Uiso 1 1 calc R
C12 C 0.00259(16) 0.0870(3) 0.36704(15) 0.0679(7) Uani 1 1 d .
H12A H 0.0028 0.0291 0.3237 0.081 Uiso 1 1 calc R
C13 C -0.15256(19) 0.2210(4) 0.4628(2) 0.0938(10) Uani 1 1 d .
H13A H -0.1956 0.1662 0.4250 0.141 Uiso 1 1 calc R
H13B H -0.1652 0.3257 0.4579 0.141 Uiso 1 1 calc R
H13C H -0.1476 0.1881 0.5154 0.141 Uiso 1 1 calc R

loop_
_atom_site_aniso_label
_atom_site_aniso_U_11
_atom_site_aniso_U_22
_atom_site_aniso_U_33
_atom_site_aniso_U_23
_atom_site_aniso_U_13
_atom_site_aniso_U_12
N1 0.0520(10) 0.0537(11) 0.0614(12) 0.0079(9) 0.0037(9) -0.0014(9)
C1 0.0559(13) 0.0527(12) 0.0557(13) 0.0083(10) 0.0057(11) -0.0022(10)
C2 0.104(2) 0.081(2) 0.0683(18) 0.0049(15) 0.0230(16) 0.0337(17)
C3 0.145(3) 0.0638(19) 0.091(3) -0.0040(17) 0.001(2) 0.0251(19)
C4 0.105(3) 0.071(2) 0.126(3) 0.036(2) 0.007(2) -0.0132(18)
C5 0.113(3) 0.109(3) 0.086(2) 0.037(2) 0.0399(19) 0.015(2)
C6 0.0792(18) 0.0831(19) 0.0718(17) 0.0133(15) 0.0256(14) 0.0114(15)
S1 0.0611(4) 0.0468(4) 0.0548(4) 0.0023(2) 0.0061(3) 0.0017(2)
O1 0.0794(12) 0.0599(10) 0.0675(11) -0.0116(8) 0.0146(9) 0.0014(9)
O2 0.0708(11) 0.0589(10) 0.0667(11) 0.0117(8) 0.0015(9) 0.0098(8)
C7 0.0637(14) 0.0464(12) 0.0485(12) 0.0043(9) 0.0055(10) -0.0048(10)
C8 0.0693(16) 0.0834(18) 0.0541(15) -0.0110(13) 0.0064(12) -0.0160(14)
C9 0.0829(18) 0.091(2) 0.0550(15) -0.0069(14) 0.0190(14) -0.0089(16)
C10 0.0686(16) 0.0745(17) 0.0617(15) 0.0110(13) 0.0162(13) -0.0075(13)
C11 0.0622(16) 0.0777(18) 0.0805(19) -0.0090(15) 0.0081(14) -0.0178(13)
C12 0.0706(16) 0.0603(14) 0.0643(16) -0.0098(12) 0.0099(13) -0.0108(12)
C13 0.084(2) 0.108(3) 0.093(2) 0.0060(19) 0.0340(18) -0.0123(18)

loop_
_atom_type_symbol
_atom_type_description
_atom_type_scat_dispersion_real
_atom_type_scat_dispersion_imag
_atom_type_scat_source
C C 0.0033 0.0016 'International Tables Vol C Tables 4.2.6.8 and 6.1.1.4'
H H 0.0000 0.0000 'International Tables Vol C Tables 4.2.6.8 and 6.1.1.4'
N N 0.0061 0.0033 'International Tables Vol C Tables 4.2.6.8 and 6.1.1.4'
O O 0.0106 0.0060 'International Tables Vol C Tables 4.2.6.8 and 6.1.1.4'
S S 0.1246 0.1234 'International Tables Vol C Tables 4.2.6.8 and 6.1.1.4'

loop_
_geom_angle_atom_site_label_1
_geom_angle_atom_site_label_2
_geom_angle_atom_site_label_3
_geom_angle
C1 N1 S1 120.12(16)
C1 N1 H1A 119.9
S1 N1 H1A 119.9
N1 C1 C2 110.2(2)
N1 C1 C6 111.4(2)
C2 C1 C6 110.3(2)
N1 C1 H1B 108.3
C2 C1 H1B 108.3
C6 C1 H1B 108.3
C3 C2 C1 122.2(3)
C3 C2 H2A 118.9
C1 C2 H2A 118.9
C2 C3 C4 125.7(3)
C2 C3 H3A 117.2
C4 C3 H3A 117.2
C3 C4 C5 112.0(3)
C3 C4 H4A 109.2
C5 C4 H4A 109.2
C3 C4 H4B 109.2
C5 C4 H4B 109.2
H4A C4 H4B 107.9
C6 C5 C4 110.6(3)
C6 C5 H5A 109.5
C4 C5 H5A 109.5
C6 C5 H5B 109.5
C4 C5 H5B 109.5
H5A C5 H5B 108.1
C5 C6 C1 111.1(2)
C5 C6 H6A 109.4
C1 C6 H6A 109.4
C5 C6 H6B 109.4
C1 C6 H6B 109.4
H6A C6 H6B 108.0
O1 S1 O2 118.91(11)
O1 S1 N1 108.84(11)
O2 S1 N1 105.57(11)
O1 S1 C7 107.39(11)
O2 S1 C7 108.61(11)
N1 S1 C7 106.97(11)
C8 C7 C12 119.3(3)
C8 C7 S1 120.53(19)
C12 C7 S1 120.2(2)
C9 C8 C7 119.9(2)
C9 C8 H8A 120.1
C7 C8 H8A 120.1
C8 C9 C10 121.9(3)
C8 C9 H9A 119.1
C10 C9 H9A 119.1
C11 C10 C9 117.0(3)
C11 C10 C13 121.7(3)
C9 C10 C13 121.3(3)
C10 C11 C12 122.7(2)
C10 C11 H11A 118.7
C12 C11 H11A 118.7
C11 C12 C7 119.2(3)
C11 C12 H12A 120.4
C7 C12 H12A 120.4
C10 C13 H13A 109.5
C10 C13 H13B 109.5
H13A C13 H13B 109.5
C10 C13 H13C 109.5
H13A C13 H13C 109.5
H13B C13 H13C 109.5

loop_
_geom_bond_atom_site_label_1
_geom_bond_atom_site_label_2
_geom_bond_distance
N1 C1 1.476(3)
N1 S1 1.613(2)
N1 H1A 0.8600
C1 C2 1.505(4)
C1 C6 1.513(4)
C1 H1B 0.9800
C2 C3 1.311(4)
C2 H2A 0.9300
C3 C4 1.451(5)
C3 H3A 0.9300
C4 C5 1.526(5)
C4 H4A 0.9700
C4 H4B 0.9700
C5 C6 1.499(4)
C5 H5A 0.9700
C5 H5B 0.9700
C6 H6A 0.9700
C6 H6B 0.9700
S1 O1 1.4197(18)
S1 O2 1.4351(17)
S1 C7 1.769(3)
C7 C8 1.386(4)
C7 C12 1.387(3)
C8 C9 1.370(4)
C8 H8A 0.9300
C9 C10 1.391(4)
C9 H9A 0.9300
C10 C11 1.369(4)
C10 C13 1.507(4)
C11 C12 1.379(4)
C11 H11A 0.9300
C12 H12A 0.9300
C13 H13A 0.9600
C13 H13B 0.9600
C13 H13C 0.9600
